data_2238490
loop_
_publ_author_name
'Ishikawa, Yoshinobu'
'Motohashi, Yuya'

_publ_section_title
;
 (<i>E</i>)-3-{[([1,1'-Biphenyl]-3-ylmethyl)iminiumyl]methyl}-6,8-dichloro-2<i>H</i>-chromen-4-olate
;
_journal_issue 9
_journal_name_full 'Acta Crystallographica Section E'
_journal_page_first o1448
_journal_paper_doi 10.1107/S160053681302285X
_journal_volume 69
_journal_year 2013
_chemical_formula_iupac 'C23 H17 Cl2 N O2'
_chemical_formula_moiety 'C23 H17 Cl2 N O2'
_chemical_formula_sum 'C23 H17 Cl2 N O2'
_chemical_formula_weight 410.30
_chemical_name_systematic
(<i>E</i>)-3-{[([1,1'-Biphenyl]-3-ylmethyl)iminiumyl]methyl}-6,8-dichloro-2<i>H</i>-chromen-4-olate
_space_group_IT_number 14
_symmetry_cell_setting monoclinic
_symmetry_space_group_name_Hall '-P 2ybc'
_symmetry_space_group_name_H-M 'P 1 21/c 1'
_atom_sites_solution_hydrogens geom
_atom_sites_solution_primary direct
_atom_sites_solution_secondary difmap
_cell_angle_alpha 90.0000
_cell_angle_beta 102.00(4)
_cell_angle_gamma 90.0000
_cell_formula_units_Z 4
_cell_length_a 17.996(8)
_cell_length_b 9.127(6)
_cell_length_c 11.649(7)
_cell_measurement_reflns_used 25
_cell_measurement_temperature 100
_cell_measurement_theta_max 17.54
_cell_measurement_theta_min 15.65
_cell_volume 1871.5(19)
_computing_cell_refinement '<i>WinAFC</i> (Rigaku, 1999)'
_computing_data_collection '<i>WinAFC</i> (Rigaku, 1999)'
_computing_data_reduction '<i>WinAFC</i> (Rigaku, 1999)'
_computing_molecular_graphics 'CrystalStructure (Rigaku, 2010)'
_computing_publication_material 'CrystalStructure (Rigaku, 2010)'
_computing_structure_refinement 'SHELXL97 (Sheldrick, 2008)'
_computing_structure_solution 'SHELXS97 (Sheldrick, 2008)'
_diffrn_ambient_temperature 100
_diffrn_measured_fraction_theta_full 0.988
_diffrn_measured_fraction_theta_max 0.988
_diffrn_measurement_device_type 'Rigaku AFC-7R'
_diffrn_measurement_method \w-2\q
_diffrn_radiation_type 'Mo K\a'
_diffrn_radiation_wavelength 0.71069
_diffrn_reflns_av_R_equivalents 0.0899
_diffrn_reflns_limit_h_max 23
_diffrn_reflns_limit_h_min -13
_diffrn_reflns_limit_k_max 11
_diffrn_reflns_limit_k_min 0
_diffrn_reflns_limit_l_max 14
_diffrn_reflns_limit_l_min -15
_diffrn_reflns_number 5086
_diffrn_reflns_theta_full 27.52
_diffrn_reflns_theta_max 27.52
_diffrn_standards_decay_% -0.668
_diffrn_standards_interval_count 150
_diffrn_standards_number 3
_exptl_absorpt_coefficient_mu 0.366
_exptl_absorpt_correction_type none
_exptl_crystal_colour yellow
_exptl_crystal_density_diffrn 1.456
_exptl_crystal_description block
_exptl_crystal_F_000 848.00
_exptl_crystal_size_max 0.40
_exptl_crystal_size_mid 0.25
_exptl_crystal_size_min 0.25
_refine_diff_density_max 0.580
_refine_diff_density_min -0.690
_refine_ls_extinction_method none
_refine_ls_goodness_of_fit_ref 1.005
_refine_ls_hydrogen_treatment constr
_refine_ls_number_parameters 253
_refine_ls_number_reflns 4254
_refine_ls_number_restraints 0
_refine_ls_R_factor_gt 0.0447
_refine_ls_shift/su_max 0.000
_refine_ls_structure_factor_coef Fsqd
_refine_ls_weighting_details 'w = 1/[\s^2^(Fo^2^)+(0.0505P)^2^+2.0486P] where P=(Fo^2^+2Fc^2^)/3'
_refine_ls_weighting_scheme calc
_refine_ls_wR_factor_ref 0.1149
_reflns_number_gt 3499
_reflns_number_total 4254
_reflns_threshold_expression F^2^>2\s(F^2^)
_cod_data_source_file hb7114.cif
_cod_data_source_block I
_cod_original_sg_symbol_H-M 'P 21/c'
_cod_database_code 2238490
_cod_database_fobs_code 2238490

loop_
_symmetry_equiv_pos_site_id
_symmetry_equiv_pos_as_xyz
1 +X,+Y,+Z
2 -X,1/2+Y,1/2-Z
3 -X,-Y,-Z
4 +X,1/2-Y,1/2+Z

loop_
_atom_site_type_symbol
_atom_site_label
_atom_site_fract_x
_atom_site_fract_y
_atom_site_fract_z
_atom_site_U_iso_or_equiv
_atom_site_adp_type
_atom_site_calc_flag
_atom_site_refinement_flags
_atom_site_occupancy
_atom_site_symmetry_multiplicity
Cl Cl1 0.80025(2) 0.62806(6) 0.19342(4) 0.02502(13) Uani d . 1.0 4
Cl Cl2 0.86878(3) 1.10381(7) 0.46874(5) 0.03284(15) Uani d . 1.0 4
O O3 0.64501(7) 0.69744(16) 0.20224(12) 0.0213(3) Uani d . 1.0 4
O O4 0.57129(8) 0.98666(17) 0.42256(13) 0.0251(3) Uani d . 1.0 4
N N5 0.42765(9) 0.8598(2) 0.34156(15) 0.0228(4) Uani d . 1.0 4
C C6 0.32275(10) 0.7096(3) 0.39377(16) 0.0189(4) Uani d . 1.0 4
C C7 0.82564(10) 0.8699(3) 0.32979(16) 0.0193(4) Uani d . 1.0 4
C C8 0.59004(10) 0.9131(3) 0.34336(17) 0.0203(4) Uani d . 1.0 4
C C9 0.67152(10) 0.9075(2) 0.33128(16) 0.0181(4) Uani d . 1.0 4
C C10 0.69432(10) 0.7945(2) 0.26495(15) 0.0174(4) Uani d . 1.0 4
C C11 0.77212(10) 0.7748(2) 0.26781(15) 0.0177(4) Uani d . 1.0 4
C C12 0.13573(10) 0.5180(3) 0.40462(15) 0.0188(4) Uani d . 1.0 4
C C13 0.24573(10) 0.6722(3) 0.37163(16) 0.0192(4) Uani d . 1.0 4
C C14 0.34775(11) 0.5149(3) 0.53488(17) 0.0244(4) Uani d . 1.0 4
C C15 0.08092(10) 0.6104(3) 0.33894(17) 0.0216(4) Uani d . 1.0 4
C C16 -0.01848(11) 0.4374(3) 0.35077(18) 0.0271(5) Uani d . 1.0 4
C C17 0.53989(10) 0.8232(3) 0.26182(17) 0.0206(4) Uani d . 1.0 4
C C18 0.11133(11) 0.3843(3) 0.44211(17) 0.0240(4) Uani d . 1.0 4
C C19 0.21812(10) 0.5583(2) 0.43059(15) 0.0174(4) Uani d . 1.0 4
C C20 0.72538(10) 1.0033(3) 0.39433(16) 0.0199(4) Uani d . 1.0 4
C C21 0.27091(11) 0.4809(3) 0.51376(17) 0.0234(4) Uani d . 1.0 4
C C22 0.37403(10) 0.6290(3) 0.47505(16) 0.0211(4) Uani d . 1.0 4
C C23 0.80161(10) 0.9837(3) 0.39174(16) 0.0209(4) Uani d . 1.0 4
C C24 0.03495(12) 0.3446(3) 0.41568(18) 0.0278(5) Uani d . 1.0 4
C C25 0.56977(10) 0.7595(3) 0.16214(17) 0.0214(4) Uani d . 1.0 4
C C26 0.00452(11) 0.5703(3) 0.31196(18) 0.0254(4) Uani d . 1.0 4
C C27 0.46441(10) 0.8011(3) 0.26553(17) 0.0213(4) Uani d . 1.0 4
C C28 0.34598(10) 0.8407(3) 0.32960(19) 0.0245(4) Uani d . 1.0 4
H H5 0.4531 0.9115 0.4006 0.0273 Uiso calc R 1.0 4
H H7 0.8781 0.8573 0.3298 0.0231 Uiso calc R 1.0 4
H H13 0.2111 0.7263 0.3145 0.0231 Uiso calc R 1.0 4
H H14 0.3827 0.4597 0.5908 0.0293 Uiso calc R 1.0 4
H H15 0.0960 0.7019 0.3123 0.0259 Uiso calc R 1.0 4
H H16 -0.0706 0.4104 0.3329 0.0326 Uiso calc R 1.0 4
H H18 0.1475 0.3194 0.4864 0.0288 Uiso calc R 1.0 4
H H20 0.7101 1.0810 0.4385 0.0239 Uiso calc R 1.0 4
H H21 0.2539 0.4036 0.5565 0.0280 Uiso calc R 1.0 4
H H22 0.4267 0.6517 0.4897 0.0253 Uiso calc R 1.0 4
H H24 0.0195 0.2534 0.4423 0.0334 Uiso calc R 1.0 4
H H25A 0.5347 0.6821 0.1236 0.0256 Uiso calc R 1.0 4
H H25B 0.5720 0.8369 0.1034 0.0256 Uiso calc R 1.0 4
H H26 -0.0319 0.6342 0.2668 0.0305 Uiso calc R 1.0 4
H H27 0.4362 0.7376 0.2079 0.0255 Uiso calc R 1.0 4
H H28A 0.3226 0.8312 0.2452 0.0294 Uiso calc R 1.0 4
H H28B 0.3250 0.9302 0.3589 0.0294 Uiso calc R 1.0 4

loop_
_atom_site_aniso_label
_atom_site_aniso_U_11
_atom_site_aniso_U_22
_atom_site_aniso_U_33
_atom_site_aniso_U_12
_atom_site_aniso_U_13
_atom_site_aniso_U_23
Cl1 0.0160(2) 0.0271(3) 0.0341(3) -0.00033(17) 0.01027(17) -0.00751(19)
Cl2 0.0235(3) 0.0419(4) 0.0342(3) -0.0135(2) 0.00837(19) -0.0155(3)
O3 0.0121(6) 0.0221(7) 0.0293(7) -0.0002(5) 0.0033(5) -0.0028(6)
O4 0.0202(7) 0.0294(8) 0.0273(7) 0.0023(6) 0.0089(6) -0.0024(6)
N5 0.0145(7) 0.0272(9) 0.0273(8) -0.0018(7) 0.0056(6) 0.0010(7)
C6 0.0147(8) 0.0237(10) 0.0196(8) -0.0003(7) 0.0067(7) 0.0000(7)
C7 0.0139(8) 0.0257(10) 0.0186(8) -0.0009(7) 0.0043(7) 0.0031(7)
C8 0.0158(8) 0.0216(9) 0.0253(9) 0.0025(7) 0.0084(7) 0.0053(8)
C9 0.0153(8) 0.0213(9) 0.0188(8) 0.0012(7) 0.0058(7) 0.0042(7)
C10 0.0132(8) 0.0208(9) 0.0184(8) -0.0003(7) 0.0036(6) 0.0038(7)
C11 0.0146(8) 0.0213(9) 0.0186(8) 0.0025(7) 0.0069(7) 0.0016(7)
C12 0.0170(8) 0.0246(10) 0.0160(8) -0.0036(7) 0.0061(7) -0.0036(7)
C13 0.0156(8) 0.0226(10) 0.0204(9) 0.0011(7) 0.0058(7) 0.0017(7)
C14 0.0211(9) 0.0314(11) 0.0195(9) 0.0023(8) 0.0015(7) 0.0035(8)
C15 0.0191(9) 0.0237(10) 0.0230(9) -0.0020(8) 0.0066(7) -0.0003(8)
C16 0.0188(9) 0.0342(12) 0.0302(10) -0.0083(8) 0.0090(8) -0.0097(9)
C17 0.0149(8) 0.0227(10) 0.0247(9) 0.0019(7) 0.0050(7) 0.0045(8)
C18 0.0230(9) 0.0276(11) 0.0222(9) -0.0031(8) 0.0066(7) 0.0004(8)
C19 0.0158(8) 0.0219(9) 0.0156(8) -0.0009(7) 0.0058(7) -0.0021(7)
C20 0.0202(9) 0.0229(9) 0.0178(8) 0.0001(8) 0.0068(7) 0.0002(7)
C21 0.0231(9) 0.0276(11) 0.0202(9) -0.0036(8) 0.0061(7) 0.0043(8)
C22 0.0148(8) 0.0273(10) 0.0210(9) -0.0014(8) 0.0035(7) -0.0029(8)
C23 0.0188(9) 0.0260(10) 0.0180(8) -0.0064(8) 0.0041(7) 0.0000(7)
C24 0.0279(11) 0.0287(11) 0.0296(10) -0.0113(9) 0.0122(8) -0.0035(9)
C25 0.0126(8) 0.0242(10) 0.0264(9) -0.0002(7) 0.0019(7) 0.0004(8)
C26 0.0172(9) 0.0317(11) 0.0276(10) -0.0009(8) 0.0050(8) -0.0027(9)
C27 0.0171(9) 0.0222(10) 0.0243(9) -0.0014(7) 0.0037(7) 0.0048(8)
C28 0.0128(8) 0.0277(11) 0.0338(11) 0.0017(8) 0.0069(7) 0.0087(9)

loop_
_atom_type_symbol
_atom_type_description
_atom_type_scat_dispersion_real
_atom_type_scat_dispersion_imag
_atom_type_scat_source
C C 0.0033 0.0016
;
International Tables for Crystallography
(1992, Vol. C, Tables 4.2.6.8 and 6.1.1.4)
;
H H 0.0000 0.0000
;
International Tables for Crystallography
(1992, Vol. C, Table 6.1.1.4)
;
Cl Cl 0.1484 0.1585
;
International Tables for Crystallography
(1992, Vol. C, Tables 4.2.6.8 and 6.1.1.4)
;
N N 0.0061 0.0033
;
International Tables for Crystallography
(1992, Vol. C, Tables 4.2.6.8 and 6.1.1.4)
;
O O 0.0106 0.0060
;
International Tables for Crystallography
(1992, Vol. C, Tables 4.2.6.8 and 6.1.1.4)
;

loop_
_geom_angle_atom_site_label_1
_geom_angle_atom_site_label_2
_geom_angle_atom_site_label_3
_geom_angle
_geom_angle_publ_flag
C10 O3 C25 112.38(16) no
C27 N5 C28 121.46(17) no
C13 C6 C22 119.33(19) no
C13 C6 C28 117.78(16) no
C22 C6 C28 122.86(17) no
C11 C7 C23 118.94(18) no
O4 C8 C9 120.57(17) no
O4 C8 C17 124.98(18) no
C9 C8 C17 114.38(18) no
C8 C9 C10 118.70(17) no
C8 C9 C20 120.93(18) no
C10 C9 C20 120.04(18) no
O3 C10 C9 123.01(17) no
O3 C10 C11 117.81(17) no
C9 C10 C11 119.09(16) no
Cl1 C11 C7 120.24(15) no
Cl1 C11 C10 118.81(14) no
C7 C11 C10 120.95(18) no
C15 C12 C18 117.77(17) no
C15 C12 C19 121.26(18) no
C18 C12 C19 120.95(17) no
C6 C13 C19 122.17(17) no
C21 C14 C22 120.61(18) no
C12 C15 C26 121.0(2) no
C24 C16 C26 119.55(19) no
C8 C17 C25 117.46(17) no
C8 C17 C27 123.6(2) no
C25 C17 C27 118.80(17) no
C12 C18 C24 121.21(19) no
C12 C19 C13 121.59(16) no
C12 C19 C21 121.14(18) no
C13 C19 C21 117.25(17) no
C9 C20 C23 119.27(19) no
C14 C21 C19 121.2(2) no
C6 C22 C14 119.47(18) no
Cl2 C23 C7 118.91(15) no
Cl2 C23 C20 119.46(16) no
C7 C23 C20 121.62(18) no
C16 C24 C18 120.2(3) no
O3 C25 C17 111.33(15) no
C15 C26 C16 120.20(19) no
N5 C27 C17 126.35(18) no
N5 C28 C6 115.05(16) no
C27 N5 H5 119.284 no
C28 N5 H5 119.257 no
C11 C7 H7 120.532 no
C23 C7 H7 120.528 no
C6 C13 H13 118.915 no
C19 C13 H13 118.918 no
C21 C14 H14 119.697 no
C22 C14 H14 119.698 no
C12 C15 H15 119.481 no
C26 C15 H15 119.484 no
C24 C16 H16 120.227 no
C26 C16 H16 120.219 no
C12 C18 H18 119.399 no
C24 C18 H18 119.395 no
C9 C20 H20 120.358 no
C23 C20 H20 120.373 no
C14 C21 H21 119.425 no
C19 C21 H21 119.422 no
C6 C22 H22 120.266 no
C14 C22 H22 120.267 no
C16 C24 H24 119.886 no
C18 C24 H24 119.877 no
O3 C25 H25A 109.370 no
O3 C25 H25B 109.364 no
C17 C25 H25A 109.360 no
C17 C25 H25B 109.359 no
H25A C25 H25B 107.995 no
C15 C26 H26 119.894 no
C16 C26 H26 119.907 no
N5 C27 H27 116.830 no
C17 C27 H27 116.823 no
N5 C28 H28A 108.504 no
N5 C28 H28B 108.510 no
C6 C28 H28A 108.504 no
C6 C28 H28B 108.506 no
H28A C28 H28B 107.520 no

loop_
_geom_bond_atom_site_label_1
_geom_bond_atom_site_label_2
_geom_bond_distance
_geom_bond_publ_flag
Cl1 C11 1.727(3) no
Cl2 C23 1.737(2) no
O3 C10 1.355(3) no
O3 C25 1.452(3) no
O4 C8 1.243(3) no
N5 C27 1.324(3) no
N5 C28 1.458(3) no
C6 C13 1.398(3) no
C6 C22 1.388(3) no
C6 C28 1.515(3) no
C7 C11 1.383(3) no
C7 C23 1.384(3) no
C8 C9 1.503(3) no
C8 C17 1.426(3) no
C9 C10 1.400(3) no
C9 C20 1.395(3) no
C10 C11 1.405(3) no
C12 C15 1.398(3) no
C12 C18 1.397(3) no
C12 C19 1.496(3) no
C13 C19 1.393(3) no
C14 C21 1.388(3) no
C14 C22 1.390(3) no
C15 C26 1.394(3) no
C16 C24 1.383(3) no
C16 C26 1.387(4) no
C17 C25 1.495(3) no
C17 C27 1.383(3) no
C18 C24 1.393(3) no
C19 C21 1.399(3) no
C20 C23 1.390(3) no
N5 H5 0.880 no
C7 H7 0.950 no
C13 H13 0.950 no
C14 H14 0.950 no
C15 H15 0.950 no
C16 H16 0.950 no
C18 H18 0.950 no
C20 H20 0.950 no
C21 H21 0.950 no
C22 H22 0.950 no
C24 H24 0.950 no
C25 H25A 0.990 no
C25 H25B 0.990 no
C26 H26 0.950 no
C27 H27 0.950 no
C28 H28A 0.990 no
C28 H28B 0.990 no

loop_
_geom_hbond_atom_site_label_D
_geom_hbond_atom_site_label_H
_geom_hbond_atom_site_label_A
_geom_hbond_site_symmetry_A
_geom_hbond_distance_DH
_geom_hbond_distance_HA
_geom_hbond_distance_DA
_geom_hbond_angle_DHA
N5 H5 O4 . 0.88 2.20 2.811(3) 126
N5 H5 O4 3_676 0.88 2.38 3.081(3) 137
C25 H25A O4 2_645 0.99 2.59 3.546(4) 164

loop_
_geom_torsion_atom_site_label_1
_geom_torsion_atom_site_label_2
_geom_torsion_atom_site_label_3
_geom_torsion_atom_site_label_4
_geom_torsion
_geom_torsion_publ_flag
C10 O3 C25 C17 -53.6(2) no
C10 O3 C25 H25A -174.6 no
C10 O3 C25 H25B 67.3 no
C25 O3 C10 C9 29.1(3) no
C25 O3 C10 C11 -154.42(15) no
C27 N5 C28 C6 91.3(3) no
C27 N5 C28 H28A -30.5 no
C27 N5 C28 H28B -147.0 no
C28 N5 C27 C17 173.51(17) no
C28 N5 C27 H27 -6.5 no
H5 N5 C27 C17 -6.5 no
H5 N5 C27 H27 173.5 no
H5 N5 C28 C6 -88.7 no
H5 N5 C28 H28A 149.5 no
H5 N5 C28 H28B 33.0 no
C13 C6 C22 C14 -1.5(3) no
C13 C6 C22 H22 178.6 no
C22 C6 C13 C19 1.5(3) no
C22 C6 C13 H13 -178.5 no
C13 C6 C28 N5 -170.51(17) no
C13 C6 C28 H28A -48.8 no
C13 C6 C28 H28B 67.8 no
C28 C6 C13 C19 -176.64(17) no
C28 C6 C13 H13 3.4 no
C22 C6 C28 N5 11.4(3) no
C22 C6 C28 H28A 133.1 no
C22 C6 C28 H28B -110.3 no
C28 C6 C22 C14 176.60(17) no
C28 C6 C22 H22 -3.4 no
C11 C7 C23 Cl2 -179.57(15) no
C11 C7 C23 C20 0.9(3) no
C23 C7 C11 Cl1 -177.89(15) no
C23 C7 C11 C10 1.5(3) no
H7 C7 C11 Cl1 2.1 no
H7 C7 C11 C10 -178.5 no
H7 C7 C23 Cl2 0.4 no
H7 C7 C23 C20 -179.1 no
O4 C8 C9 C10 162.18(17) no
O4 C8 C9 C20 -11.3(3) no
O4 C8 C17 C25 171.54(17) no
O4 C8 C17 C27 -3.7(3) no
C9 C8 C17 C25 -11.6(3) no
C9 C8 C17 C27 173.26(16) no
C17 C8 C9 C10 -14.9(3) no
C17 C8 C9 C20 171.67(16) no
C8 C9 C10 O3 6.2(3) no
C8 C9 C10 C11 -170.28(15) no
C8 C9 C20 C23 172.43(15) no
C8 C9 C20 H20 -7.6 no
C10 C9 C20 C23 -0.9(3) no
C10 C9 C20 H20 179.1 no
C20 C9 C10 O3 179.67(16) no
C20 C9 C10 C11 3.2(3) no
O3 C10 C11 Cl1 -0.8(3) no
O3 C10 C11 C7 179.83(14) no
C9 C10 C11 Cl1 175.86(14) no
C9 C10 C11 C7 -3.5(3) no
C15 C12 C18 C24 -0.4(3) no
C15 C12 C18 H18 179.6 no
C18 C12 C15 C26 0.1(3) no
C18 C12 C15 H15 -179.9 no
C15 C12 C19 C13 -13.5(3) no
C15 C12 C19 C21 167.82(17) no
C19 C12 C15 C26 178.03(16) no
C19 C12 C15 H15 -2.0 no
C18 C12 C19 C13 164.43(17) no
C18 C12 C19 C21 -14.3(3) no
C19 C12 C18 C24 -178.38(16) no
C19 C12 C18 H18 1.6 no
C6 C13 C19 C12 -179.00(16) no
C6 C13 C19 C21 -0.3(3) no
H13 C13 C19 C12 1.0 no
H13 C13 C19 C21 179.7 no
C21 C14 C22 C6 0.2(3) no
C21 C14 C22 H22 -179.8 no
C22 C14 C21 C19 1.1(3) no
C22 C14 C21 H21 -178.9 no
H14 C14 C21 C19 -178.9 no
H14 C14 C21 H21 1.1 no
H14 C14 C22 C6 -179.8 no
H14 C14 C22 H22 0.2 no
C12 C15 C26 C16 0.4(3) no
C12 C15 C26 H26 -179.6 no
H15 C15 C26 C16 -179.6 no
H15 C15 C26 H26 0.4 no
C24 C16 C26 C15 -0.4(4) no
C24 C16 C26 H26 179.5 no
C26 C16 C24 C18 0.1(4) no
C26 C16 C24 H24 -179.9 no
H16 C16 C24 C18 -179.9 no
H16 C16 C24 H24 0.1 no
H16 C16 C26 C15 179.6 no
H16 C16 C26 H26 -0.5 no
C8 C17 C25 O3 45.8(3) no
C8 C17 C25 H25A 166.8 no
C8 C17 C25 H25B -75.2 no
C8 C17 C27 N5 1.2(4) no
C8 C17 C27 H27 -178.8 no
C25 C17 C27 N5 -173.96(17) no
C25 C17 C27 H27 6.0 no
C27 C17 C25 O3 -138.79(17) no
C27 C17 C25 H25A -17.8 no
C27 C17 C25 H25B 100.2 no
C12 C18 C24 C16 0.3(3) no
C12 C18 C24 H24 -179.7 no
H18 C18 C24 C16 -179.7 no
H18 C18 C24 H24 0.3 no
C12 C19 C21 C14 177.69(16) no
C12 C19 C21 H21 -2.3 no
C13 C19 C21 C14 -1.1(3) no
C13 C19 C21 H21 178.9 no
C9 C20 C23 Cl2 179.29(15) no
C9 C20 C23 C7 -1.2(3) no
H20 C20 C23 Cl2 -0.7 no
H20 C20 C23 C7 178.8 no
